data_4319346
loop_
_publ_author_name
'Ulrike Fooken'
'Masood A. Khan'
'Rudolf. J. Wehmschulte'

_publ_contact_author_address
;       Department of Chemistry and Biochemistry
         University of Oklahoma
         620 Parrington Oval, Room 208
         Norman, OK 73019
;
_publ_contact_author_email rjwehmschulte@ou.edu
_publ_contact_author_fax '405 325 6111'
_publ_contact_author_name 'Rudolf J. Wehmschulte'
_publ_contact_author_phone '405 325 2388'
_publ_section_title
;
 Novel Aluminum Hydride Derivatives from the Reaction of H~3~Al.NMe~3~
 with the Cyclosilazanes [Me~2~SiNH]~3~ and [Me~2~SiNH]~4~
;
_journal_name_full 'Inorganic Chemistry'
_journal_page_first 1316
_journal_page_last 1322
_journal_paper_doi 10.1021/ic000636r
_journal_volume 40
_journal_year 2001
_chemical_formula_sum 'C12 H41 Al2 N5 Si3'
_chemical_formula_weight 393.73
_chemical_name_systematic
;
  ?
;
_space_group_IT_number 2
_symmetry_cell_setting triclinic
_symmetry_space_group_name_Hall '-P 1'
_symmetry_space_group_name_H-M 'P -1'
_atom_sites_solution_hydrogens geom
_atom_sites_solution_primary direct
_atom_sites_solution_secondary difmap
_audit_creation_method SHELXL
_cell_angle_alpha 70.669(13)
_cell_angle_beta 79.541(10)
_cell_angle_gamma 73.873(11)
_cell_formula_units_Z 2
_cell_length_a 8.4452(9)
_cell_length_b 12.068(2)
_cell_length_c 12.949(2)
_cell_measurement_reflns_used 49
_cell_measurement_temperature 173(2)
_cell_measurement_theta_max 15.37
_cell_measurement_theta_min 2.77
_cell_volume 1190.5(3)
_computing_cell_refinement 'Siemens XSCANS'
_computing_data_collection 'Siemens XSCANS'
_computing_data_reduction 'Siemens SHELXTL'
_computing_molecular_graphics 'Siemens SHELXTL'
_computing_publication_material 'Siemens SHELXTL'
_computing_structure_refinement 'SHELXL-93 (Sheldrick, 1993)'
_computing_structure_solution 'SHELXS-86 (Sheldrick, 1990)'
_diffrn_ambient_temperature 173(2)
_diffrn_measurement_device 'Siemens P4'
_diffrn_measurement_method '\w scans'
_diffrn_radiation_monochromator graphite
_diffrn_radiation_source 'fine-focus sealed tube'
_diffrn_radiation_type MoK\a
_diffrn_radiation_wavelength 0.71073
_diffrn_reflns_av_R_equivalents 0.0741
_diffrn_reflns_av_sigmaI/netI 0.0652
_diffrn_reflns_limit_h_max 6
_diffrn_reflns_limit_h_min -9
_diffrn_reflns_limit_k_max 13
_diffrn_reflns_limit_k_min -13
_diffrn_reflns_limit_l_max 15
_diffrn_reflns_limit_l_min -15
_diffrn_reflns_number 5365
_diffrn_reflns_theta_max 24.97
_diffrn_reflns_theta_min 1.84
_diffrn_standards_decay_% 1.9
_diffrn_standards_interval_count 97
_diffrn_standards_number 3
_exptl_absorpt_coefficient_mu 0.277
_exptl_absorpt_correction_type none
_exptl_crystal_colour colourless
_exptl_crystal_density_diffrn 1.098
_exptl_crystal_description prism
_exptl_crystal_F_000 432
_exptl_crystal_size_max 0.52
_exptl_crystal_size_mid 0.48
_exptl_crystal_size_min 0.42
_refine_diff_density_max 0.589
_refine_diff_density_min -0.389
_refine_diff_density_rms 0.075
_refine_ls_extinction_method none
_refine_ls_goodness_of_fit_all 1.046
_refine_ls_goodness_of_fit_obs 1.058
_refine_ls_hydrogen_treatment mixed
_refine_ls_matrix_type full
_refine_ls_number_parameters 215
_refine_ls_number_reflns 4031
_refine_ls_number_restraints 0
_refine_ls_restrained_S_all 1.436
_refine_ls_restrained_S_obs 1.058
_refine_ls_R_factor_all 0.0692
_refine_ls_R_factor_obs 0.0513
_refine_ls_shift/esd_max 0.000
_refine_ls_shift/esd_mean 0.000
_refine_ls_structure_factor_coef Fsqd
_refine_ls_weighting_details 'w=1/[\s^2^(Fo^2^)+(0.0847P)^2^+0.6447P] where P=(Fo^2^+2Fc^2^)/3'
_refine_ls_weighting_scheme calc
_refine_ls_wR_factor_all 0.1985
_refine_ls_wR_factor_obs 0.1330
_reflns_number_observed 3335
_reflns_number_total 4051
_reflns_observed_criterion >2sigma(I)
_cod_data_source_file ic000636r_4.cif
_cod_data_source_block rw016a(COMPOUND4)
_cod_depositor_comments
;
The following automatic conversions were performed:

'_symmetry_cell_setting' value 'Triclinic' changed to 'triclinic'
according to the built-in table from CIF Core dictionary named
'cif_core.dic' version 2.4.1 from 2010-06-29.

Automatic conversion script
Id: cif_fix_values 1646 2011-03-28 12:23:43Z adriana 

The following automatic conversions were performed:

'_refine_ls_weighting_scheme' value 'calc
w=1/[\s^2^(Fo^2^)+(0.0847P)^2^+0.6447P] where P=(Fo^2^+2Fc^2^)/3' was
changed to 'calc'. New tag '_refine_ls_weighting_details' was
created. The value of the new tag was set to
'w=1/[\s^2^(Fo^2^)+(0.0847P)^2^+0.6447P] where P=(Fo^2^+2Fc^2^)/3'.

Automatic conversion script
Id: cif_fix_values 3143 2015-03-26 13:38:13Z robertas 
;
_cod_database_code 4319346

loop_
_symmetry_equiv_pos_as_xyz
'x, y, z'
'-x, -y, -z'

loop_
_atom_site_aniso_label
_atom_site_aniso_U_11
_atom_site_aniso_U_22
_atom_site_aniso_U_33
_atom_site_aniso_U_23
_atom_site_aniso_U_13
_atom_site_aniso_U_12
Si1 0.0189(4) 0.0297(4) 0.0236(4) -0.0038(3) 0.0012(3) -0.0091(3)
Si2 0.0185(4) 0.0215(4) 0.0231(4) -0.0012(3) 0.0015(3) -0.0079(3)
Si3 0.0214(4) 0.0319(5) 0.0309(4) -0.0095(3) -0.0037(3) -0.0096(3)
Al1 0.0296(5) 0.0231(4) 0.0247(4) -0.0007(3) -0.0056(3) -0.0097(4)
Al2 0.0226(4) 0.0252(5) 0.0281(5) -0.0072(3) -0.0036(3) -0.0051(3)
N1 0.0224(12) 0.0223(12) 0.0223(11) -0.0037(9) 0.0000(9) -0.0076(9)
N2 0.0188(11) 0.0246(12) 0.0271(12) -0.0057(10) -0.0003(9) -0.0064(9)
N3 0.0170(12) 0.0404(15) 0.0354(14) -0.0136(11) -0.0020(10) -0.0076(11)
N4 0.0352(14) 0.0258(13) 0.0354(14) -0.0071(11) 0.0013(11) -0.0100(11)
N5 0.0286(13) 0.0307(14) 0.0307(13) -0.0058(11) -0.0049(11) -0.0029(11)
C1 0.025(2) 0.042(2) 0.042(2) -0.0126(15) 0.0003(13) -0.0039(14)
C2 0.039(2) 0.042(2) 0.031(2) -0.0004(14) 0.0019(14) -0.020(2)
C3 0.134(5) 0.051(3) 0.056(3) -0.020(2) -0.016(3) -0.042(3)
C4 0.047(2) 0.029(2) 0.053(2) -0.004(2) 0.009(2) -0.016(2)
C5 0.041(2) 0.027(2) 0.087(3) 0.003(2) 0.009(2) -0.004(2)
C6 0.0242(15) 0.032(2) 0.050(2) -0.0121(14) 0.0072(14) -0.0149(13)
C7 0.040(2) 0.035(2) 0.028(2) 0.0018(13) -0.0016(13) -0.0090(14)
C8 0.051(2) 0.054(2) 0.039(2) -0.015(2) -0.012(2) -0.015(2)
C9 0.045(2) 0.038(2) 0.043(2) -0.003(2) -0.007(2) 0.005(2)
C10 0.041(2) 0.051(2) 0.037(2) 0.000(2) -0.002(2) -0.015(2)
C11 0.036(2) 0.067(3) 0.042(2) -0.024(2) -0.010(2) -0.010(2)
C12 0.036(2) 0.043(2) 0.073(3) -0.017(2) -0.007(2) -0.021(2)

loop_
_atom_site_label
_atom_site_type_symbol
_atom_site_fract_x
_atom_site_fract_y
_atom_site_fract_z
_atom_site_U_iso_or_equiv
_atom_site_thermal_displace_type
_atom_site_occupancy
_atom_site_calc_flag
_atom_site_refinement_flags
_atom_site_disorder_group
Si1 Si 0.51257(9) 0.79646(7) 0.79613(6) 0.0248(2) Uani 1 d . .
Si2 Si 0.82184(9) 0.79481(7) 0.65085(6) 0.0222(2) Uani 1 d . .
Si3 Si 0.62257(10) 0.64039(8) 0.63554(7) 0.0272(2) Uani 1 d . .
Al1 Al 0.77614(11) 0.88332(8) 0.86136(7) 0.0263(2) Uani 1 d . .
Al2 Al 1.00058(10) 0.53045(8) 0.64348(7) 0.0254(2) Uani 1 d . .
N1 N 0.7050(3) 0.8291(2) 0.7662(2) 0.0229(5) Uani 1 d . .
N2 N 0.8155(3) 0.6524(2) 0.6499(2) 0.0240(5) Uani 1 d . .
N3 N 0.4837(3) 0.7411(2) 0.6959(2) 0.0302(6) Uani 1 d . .
H3A H 0.3846(3) 0.7679(2) 0.6724(2) 0.036 Uiso 1 calc R .
N4 N 0.7639(3) 1.0635(2) 0.8031(2) 0.0327(6) Uani 1 d . .
N5 N 1.0576(3) 0.4405(2) 0.8022(2) 0.0314(6) Uani 1 d . .
C1 C 0.3372(4) 0.9309(3) 0.7964(3) 0.0377(7) Uani 1 d . .
H1A H 0.3483(4) 0.9657(3) 0.8525(3) 0.057 Uiso 1 calc R .
H1B H 0.2320(4) 0.9062(3) 0.8130(3) 0.057 Uiso 1 calc R .
H1C H 0.3394(4) 0.9914(3) 0.7240(3) 0.057 Uiso 1 calc R .
C2 C 0.4948(4) 0.6832(3) 0.9343(3) 0.0386(8) Uani 1 d . .
H2A H 0.5114(4) 0.7155(3) 0.9907(3) 0.058 Uiso 1 calc R .
H2B H 0.5792(4) 0.6084(3) 0.9355(3) 0.058 Uiso 1 calc R .
H2C H 0.3845(4) 0.6664(3) 0.9493(3) 0.058 Uiso 1 calc R .
C3 C 0.8178(8) 1.0964(4) 0.8889(4) 0.0739(15) Uani 1 d . .
H3B H 0.7475(8) 1.0736(4) 0.9578(4) 0.111 Uiso 1 calc R .
H3C H 0.8084(8) 1.1838(4) 0.8657(4) 0.111 Uiso 1 calc R .
H3D H 0.9333(8) 1.0538(4) 0.9001(4) 0.111 Uiso 1 calc R .
C4 C 0.8712(5) 1.0987(3) 0.7012(3) 0.0455(9) Uani 1 d . .
H4A H 0.8374(5) 1.0776(3) 0.6430(3) 0.068 Uiso 1 calc R .
H4B H 0.9864(5) 1.0560(3) 0.7134(3) 0.068 Uiso 1 calc R .
H4C H 0.8615(5) 1.1860(3) 0.6791(3) 0.068 Uiso 1 calc R .
C5 C 0.5910(5) 1.1309(3) 0.7839(4) 0.0594(12) Uani 1 d . .
H5A H 0.5180(5) 1.1081(3) 0.8514(4) 0.089 Uiso 1 calc R .
H5B H 0.5564(5) 1.1114(3) 0.7250(4) 0.089 Uiso 1 calc R .
H5C H 0.5841(5) 1.2178(3) 0.7624(4) 0.089 Uiso 1 calc R .
C6 C 1.0412(4) 0.8054(3) 0.6452(3) 0.0351(7) Uani 1 d . .
H6A H 1.0417(4) 0.8863(3) 0.6458(3) 0.053 Uiso 1 calc R .
H6B H 1.1039(4) 0.7905(3) 0.5776(3) 0.053 Uiso 1 calc R .
H6C H 1.0925(4) 0.7450(3) 0.7091(3) 0.053 Uiso 1 calc R .
C7 C 0.7436(4) 0.9121(3) 0.5232(3) 0.0373(7) Uani 1 d . .
H7A H 0.7478(4) 0.9918(3) 0.5248(3) 0.056 Uiso 1 calc R .
H7B H 0.6290(4) 0.9116(3) 0.5193(3) 0.056 Uiso 1 calc R .
H7C H 0.8130(4) 0.8943(3) 0.4586(3) 0.056 Uiso 1 calc R .
C8 C 1.1210(5) 0.5142(4) 0.8495(3) 0.0460(9) Uani 1 d . .
H8A H 1.2183(5) 0.5380(4) 0.8028(3) 0.069 Uiso 1 calc R .
H8B H 1.1519(5) 0.4666(4) 0.9236(3) 0.069 Uiso 1 calc R .
H8C H 1.0346(5) 0.5866(4) 0.8535(3) 0.069 Uiso 1 calc R .
C9 C 1.1887(5) 0.3300(3) 0.7985(3) 0.0469(9) Uani 1 d . .
H9A H 1.2860(5) 0.3530(3) 0.7512(3) 0.070 Uiso 1 calc R .
H9B H 1.1469(5) 0.2797(3) 0.7690(3) 0.070 Uiso 1 calc R .
H9C H 1.2195(5) 0.2844(3) 0.8730(3) 0.070 Uiso 1 calc R .
C10 C 0.9113(4) 0.4054(4) 0.8734(3) 0.0458(9) Uani 1 d . .
H10A H 0.8682(4) 0.3566(4) 0.8429(3) 0.069 Uiso 1 calc R .
H10B H 0.8256(4) 0.4782(4) 0.8773(3) 0.069 Uiso 1 calc R .
H10C H 0.9428(4) 0.3582(4) 0.9474(3) 0.069 Uiso 1 calc R .
C11 C 0.5771(4) 0.6816(4) 0.4903(3) 0.0462(9) Uani 1 d . .
H11A H 0.6548(4) 0.6254(4) 0.4541(3) 0.069 Uiso 1 calc R .
H11B H 0.5892(4) 0.7640(4) 0.4514(3) 0.069 Uiso 1 calc R .
H11C H 0.4636(4) 0.6769(4) 0.4889(3) 0.069 Uiso 1 calc R .
C12 C 0.5888(5) 0.4849(3) 0.7008(4) 0.0479(9) Uani 1 d . .
H12A H 0.6689(5) 0.4290(3) 0.6654(4) 0.072 Uiso 1 calc R .
H12B H 0.4761(5) 0.4845(3) 0.6920(4) 0.072 Uiso 1 calc R .
H12C H 0.6037(5) 0.4593(3) 0.7792(4) 0.072 Uiso 1 calc R .
H1 H 0.9595(44) 0.8365(33) 0.8796(30) 0.040(10) Uiso 1 d . .
H2 H 0.6634(45) 0.8827(33) 0.9605(31) 0.042(10) Uiso 1 d . .
H3 H 0.9680(41) 0.4231(31) 0.6219(28) 0.033(9) Uiso 1 d . .
H4 H 1.1612(40) 0.5581(30) 0.5940(27) 0.032(9) Uiso 1 d . .

loop_
_atom_type_symbol
_atom_type_description
_atom_type_scat_dispersion_real
_atom_type_scat_dispersion_imag
_atom_type_scat_source
C C 0.0033 0.0016 'International Tables Vol C Tables 4.2.6.8 and 6.1.1.4'
H H 0.0000 0.0000 'International Tables Vol C Tables 4.2.6.8 and 6.1.1.4'
N N 0.0061 0.0033 'International Tables Vol C Tables 4.2.6.8 and 6.1.1.4'
Al Al 0.0645 0.0514 'International Tables Vol C Tables 4.2.6.8 and 6.1.1.4'
Si Si 0.0817 0.0704 'International Tables Vol C Tables 4.2.6.8 and 6.1.1.4'

loop_
_geom_angle_atom_site_label_1
_geom_angle_atom_site_label_2
_geom_angle_atom_site_label_3
_geom_angle
_geom_angle_site_symmetry_1
_geom_angle_site_symmetry_3
_geom_angle_publ_flag
N3 Si1 N1 108.35(12) . . ?
N3 Si1 C2 110.07(15) . . ?
N1 Si1 C2 111.14(13) . . ?
N3 Si1 C1 106.45(14) . . ?
N1 Si1 C1 113.80(14) . . ?
C2 Si1 C1 106.9(2) . . ?
N2 Si2 N1 110.86(12) . . ?
N2 Si2 C7 110.34(14) . . ?
N1 Si2 C7 109.87(14) . . ?
N2 Si2 C6 110.93(13) . . ?
N1 Si2 C6 110.36(14) . . ?
C7 Si2 C6 104.3(2) . . ?
N3 Si3 N2 105.29(12) . . ?
N3 Si3 C11 108.0(2) . . ?
N2 Si3 C11 114.33(15) . . ?
N3 Si3 C12 110.7(2) . . ?
N2 Si3 C12 113.38(14) . . ?
C11 Si3 C12 105.1(2) . . ?
N1 Al1 N4 112.09(11) . . ?
N1 Al1 H1 116.2(14) . . ?
N4 Al1 H1 99.7(14) . . ?
N1 Al1 H2 112.9(15) . . ?
N4 Al1 H2 98.4(15) . . ?
H1 Al1 H2 115.2(20) . . ?
N2 Al2 N5 107.19(11) . . ?
N2 Al2 H3 114.3(13) . . ?
N5 Al2 H3 95.5(13) . . ?
N2 Al2 H4 120.6(13) . . ?
N5 Al2 H4 99.2(13) . . ?
H3 Al2 H4 114.8(18) . . ?
Si1 N1 Si2 115.41(14) . . ?
Si1 N1 Al1 118.83(13) . . ?
Si2 N1 Al1 125.54(14) . . ?
Si3 N2 Si2 114.24(13) . . ?
Si3 N2 Al2 121.39(14) . . ?
Si2 N2 Al2 123.76(13) . . ?
Si3 N3 Si1 128.75(15) . . ?
Si3 N3 H3A 115.62(9) . . ?
Si1 N3 H3A 115.62(8) . . ?
C4 N4 C3 108.2(3) . . ?
C4 N4 C5 108.7(3) . . ?
C3 N4 C5 109.4(4) . . ?
C4 N4 Al1 113.9(2) . . ?
C3 N4 Al1 106.7(2) . . ?
C5 N4 Al1 109.9(2) . . ?
C10 N5 C8 108.7(3) . . ?
C10 N5 C9 109.3(3) . . ?
C8 N5 C9 108.9(3) . . ?
C10 N5 Al2 110.8(2) . . ?
C8 N5 Al2 112.1(2) . . ?
C9 N5 Al2 107.0(2) . . ?
Si1 C1 H1A 109.47(11) . . ?
Si1 C1 H1B 109.47(11) . . ?
H1A C1 H1B 109.5 . . ?
Si1 C1 H1C 109.47(11) . . ?
H1A C1 H1C 109.5 . . ?
H1B C1 H1C 109.5 . . ?
Si1 C2 H2A 109.47(11) . . ?
Si1 C2 H2B 109.47(12) . . ?
H2A C2 H2B 109.5 . . ?
Si1 C2 H2C 109.47(11) . . ?
H2A C2 H2C 109.5 . . ?
H2B C2 H2C 109.5 . . ?
N4 C3 H3B 109.5(2) . . ?
N4 C3 H3C 109.5(2) . . ?
H3B C3 H3C 109.5 . . ?
N4 C3 H3D 109.5(3) . . ?
H3B C3 H3D 109.5 . . ?
H3C C3 H3D 109.5 . . ?
N4 C4 H4A 109.5(2) . . ?
N4 C4 H4B 109.5(2) . . ?
H4A C4 H4B 109.5 . . ?
N4 C4 H4C 109.5(2) . . ?
H4A C4 H4C 109.5 . . ?
H4B C4 H4C 109.5 . . ?
N4 C5 H5A 109.5(2) . . ?
N4 C5 H5B 109.5(2) . . ?
H5A C5 H5B 109.5 . . ?
N4 C5 H5C 109.5(2) . . ?
H5A C5 H5C 109.5 . . ?
H5B C5 H5C 109.5 . . ?
Si2 C6 H6A 109.47(10) . . ?
Si2 C6 H6B 109.47(11) . . ?
H6A C6 H6B 109.5 . . ?
Si2 C6 H6C 109.47(11) . . ?
H6A C6 H6C 109.5 . . ?
H6B C6 H6C 109.5 . . ?
Si2 C7 H7A 109.47(12) . . ?
Si2 C7 H7B 109.47(11) . . ?
H7A C7 H7B 109.5 . . ?
Si2 C7 H7C 109.47(11) . . ?
H7A C7 H7C 109.5 . . ?
H7B C7 H7C 109.5 . . ?
N5 C8 H8A 109.5(2) . . ?
N5 C8 H8B 109.5(2) . . ?
H8A C8 H8B 109.5 . . ?
N5 C8 H8C 109.5(2) . . ?
H8A C8 H8C 109.5 . . ?
H8B C8 H8C 109.5 . . ?
N5 C9 H9A 109.5(2) . . ?
N5 C9 H9B 109.5(2) . . ?
H9A C9 H9B 109.5 . . ?
N5 C9 H9C 109.5(2) . . ?
H9A C9 H9C 109.5 . . ?
H9B C9 H9C 109.5 . . ?
N5 C10 H10A 109.5(2) . . ?
N5 C10 H10B 109.5(2) . . ?
H10A C10 H10B 109.5 . . ?
N5 C10 H10C 109.5(2) . . ?
H10A C10 H10C 109.5 . . ?
H10B C10 H10C 109.5 . . ?
Si3 C11 H11A 109.47(12) . . ?
Si3 C11 H11B 109.47(13) . . ?
H11A C11 H11B 109.5 . . ?
Si3 C11 H11C 109.47(12) . . ?
H11A C11 H11C 109.5 . . ?
H11B C11 H11C 109.5 . . ?
Si3 C12 H12A 109.47(13) . . ?
Si3 C12 H12B 109.47(12) . . ?
H12A C12 H12B 109.5 . . ?
Si3 C12 H12C 109.47(13) . . ?
H12A C12 H12C 109.5 . . ?
H12B C12 H12C 109.5 . . ?

loop_
_geom_bond_atom_site_label_1
_geom_bond_atom_site_label_2
_geom_bond_distance
_geom_bond_site_symmetry_2
_geom_bond_publ_flag
Si1 N3 1.723(3) . ?
Si1 N1 1.725(2) . ?
Si1 C2 1.868(3) . ?
Si1 C1 1.869(3) . ?
Si2 N2 1.738(2) . ?
Si2 N1 1.739(2) . ?
Si2 C7 1.871(3) . ?
Si2 C6 1.879(3) . ?
Si3 N3 1.723(3) . ?
Si3 N2 1.723(2) . ?
Si3 C11 1.863(4) . ?
Si3 C12 1.865(4) . ?
Al1 N1 1.824(3) . ?
Al1 N4 2.031(3) . ?
Al1 H1 1.53(4) . ?
Al1 H2 1.45(4) . ?
Al2 N2 1.836(2) . ?
Al2 N5 2.055(3) . ?
Al2 H3 1.52(3) . ?
Al2 H4 1.47(3) . ?
N3 H3A 0.88 . ?
N4 C4 1.467(4) . ?
N4 C3 1.475(5) . ?
N4 C5 1.481(5) . ?
N5 C10 1.475(4) . ?
N5 C8 1.483(4) . ?
N5 C9 1.486(4) . ?
C1 H1A 0.98 . ?
C1 H1B 0.98 . ?
C1 H1C 0.98 . ?
C2 H2A 0.98 . ?
C2 H2B 0.98 . ?
C2 H2C 0.98 . ?
C3 H3B 0.98 . ?
C3 H3C 0.98 . ?
C3 H3D 0.98 . ?
C4 H4A 0.98 . ?
C4 H4B 0.98 . ?
C4 H4C 0.98 . ?
C5 H5A 0.98 . ?
C5 H5B 0.98 . ?
C5 H5C 0.98 . ?
C6 H6A 0.98 . ?
C6 H6B 0.98 . ?
C6 H6C 0.98 . ?
C7 H7A 0.98 . ?
C7 H7B 0.98 . ?
C7 H7C 0.98 . ?
C8 H8A 0.98 . ?
C8 H8B 0.98 . ?
C8 H8C 0.98 . ?
C9 H9A 0.98 . ?
C9 H9B 0.98 . ?
C9 H9C 0.98 . ?
C10 H10A 0.98 . ?
C10 H10B 0.98 . ?
C10 H10C 0.98 . ?
C11 H11A 0.98 . ?
C11 H11B 0.98 . ?
C11 H11C 0.98 . ?
C12 H12A 0.98 . ?
C12 H12B 0.98 . ?
C12 H12C 0.98 . ?

loop_
_geom_torsion_atom_site_label_1
_geom_torsion_atom_site_label_2
_geom_torsion_atom_site_label_3
_geom_torsion_atom_site_label_4
_geom_torsion
_geom_torsion_site_symmetry_1
_geom_torsion_site_symmetry_2
_geom_torsion_site_symmetry_3
_geom_torsion_site_symmetry_4
_geom_torsion_publ_flag
N3 Si1 N1 Si2 -2.3(2) . . . . ?
C2 Si1 N1 Si2 118.8(2) . . . . ?
C1 Si1 N1 Si2 -120.4(2) . . . . ?
N3 Si1 N1 Al1 -177.25(14) . . . . ?
C2 Si1 N1 Al1 -56.2(2) . . . . ?
C1 Si1 N1 Al1 64.6(2) . . . . ?
N2 Si2 N1 Si1 -45.3(2) . . . . ?
C7 Si2 N1 Si1 77.0(2) . . . . ?
C6 Si2 N1 Si1 -168.58(14) . . . . ?
N2 Si2 N1 Al1 129.3(2) . . . . ?
C7 Si2 N1 Al1 -108.4(2) . . . . ?
C6 Si2 N1 Al1 6.0(2) . . . . ?
N4 Al1 N1 Si1 -104.7(2) . . . . ?
N4 Al1 N1 Si2 80.8(2) . . . . ?
N3 Si3 N2 Si2 -30.4(2) . . . . ?
C11 Si3 N2 Si2 88.0(2) . . . . ?
C12 Si3 N2 Si2 -151.6(2) . . . . ?
N3 Si3 N2 Al2 158.30(15) . . . . ?
C11 Si3 N2 Al2 -83.4(2) . . . . ?
C12 Si3 N2 Al2 37.1(2) . . . . ?
N1 Si2 N2 Si3 65.6(2) . . . . ?
C7 Si2 N2 Si3 -56.3(2) . . . . ?
C6 Si2 N2 Si3 -171.4(2) . . . . ?
N1 Si2 N2 Al2 -123.3(2) . . . . ?
C7 Si2 N2 Al2 114.8(2) . . . . ?
C6 Si2 N2 Al2 -0.3(2) . . . . ?
N5 Al2 N2 Si3 -103.0(2) . . . . ?
N5 Al2 N2 Si2 86.6(2) . . . . ?
N2 Si3 N3 Si1 -24.5(2) . . . . ?
C11 Si3 N3 Si1 -147.0(2) . . . . ?
C12 Si3 N3 Si1 98.4(2) . . . . ?
N1 Si1 N3 Si3 41.9(2) . . . . ?
C2 Si1 N3 Si3 -79.8(2) . . . . ?
C1 Si1 N3 Si3 164.7(2) . . . . ?
N1 Al1 N4 C4 -63.0(3) . . . . ?
N1 Al1 N4 C3 177.7(3) . . . . ?
N1 Al1 N4 C5 59.2(3) . . . . ?
N2 Al2 N5 C10 51.5(3) . . . . ?
N2 Al2 N5 C8 -70.2(2) . . . . ?
N2 Al2 N5 C9 170.5(2) . . . . ?
